data_4322825
loop_
_publ_author_name
'Enrique Colacio'
'Jos\'e Manuel Dom\'inguez-Vera'
'Mustapha Ghazi'
'Raikko Kivek\"as'
'Martti Klinga'
'Jos\'e Mar\'ia Moreno'

_publ_contact_author
;
     Prof. Enrique Colacio
     Departamento de Qu\'imica Inorg\'anica
     Facultad de Ciencias
     Universidad de Granada
     E-18071 Granada
     Spain
;
_publ_contact_author_email ecolacio@goliat.ugr.es
_publ_contact_author_fax '+34 58 243322'
_publ_contact_author_phone '+34 58 243236'
_publ_section_title
;
 A Novel Series of Heterotrinuclear Complexes Involving Imidazolate
 Bridging Schiff's Base Ligands. Synthesis, Crystal Structure, and
 Magnetic Properties
;
_journal_name_full 'Inorganic Chemistry'
_journal_page_first 3040
_journal_page_last 3045
_journal_paper_doi 10.1021/ic970992i
_journal_volume 37
_journal_year 1998
_chemical_compound_source synthesis
_chemical_formula_moiety 'C38 H24 Cu2 F24 N10 O8 Zn'
_chemical_formula_structural 'C38 H24 Cu2 F24 N10 O8 Zn'
_chemical_formula_sum 'C38 H24 Cu2 F24 N10 O8 Zn'
_chemical_formula_weight 1397.12
_chemical_melting_point ?
_chemical_name_systematic
; 
 ? 
;
_space_group_IT_number 15
_symmetry_cell_setting monoclinic
_symmetry_space_group_name_Hall '-C 2yc'
_symmetry_space_group_name_H-M 'C 1 2/c 1'
_atom_sites_solution_hydrogens geom
_atom_sites_solution_primary direct
_atom_sites_solution_secondary difmap
_audit_creation_method SHELXL
_cell_angle_alpha 90.00
_cell_angle_beta 125.120(10)
_cell_angle_gamma 90.00
_cell_formula_units_Z 4
_cell_length_a 25.048(4)
_cell_length_b 13.777(4)
_cell_length_c 17.773(5)
_cell_measurement_reflns_used 25
_cell_measurement_temperature 193(2)
_cell_measurement_theta_max 11.03
_cell_measurement_theta_min 7.51
_cell_volume 5017(2)
_computing_cell_refinement
;
MSC/AFC Diffractometer Control Software (Molecular Structure Corporation, 
1993)
;
_computing_data_collection
;
MSC/AFC Diffractometer Control Software (Molecular Structure Corporation, 
1993)
;
_computing_data_reduction
;
Texsan Process (Molecular Structure Corporation, 1993)
;
_computing_molecular_graphics 'ORTEPII (Johnson, 1976'
_computing_structure_refinement 'SHELXL-92 (Sheldrick, 1993)'
_computing_structure_solution 'SHELXS-86 (Sheldrick, 1990)'
_diffrn_ambient_temperature 193(2)
_diffrn_measurement_device 'Rigaku AFC7S'
_diffrn_measurement_method \w--2\q
_diffrn_radiation_monochromator graphite
_diffrn_radiation_source 'fine-focus sealed tube'
_diffrn_radiation_type MoK\a
_diffrn_radiation_wavelength 0.71073
_diffrn_reflns_av_R_equivalents 0.0441
_diffrn_reflns_av_sigmaI/netI 0.0468
_diffrn_reflns_limit_h_max 29
_diffrn_reflns_limit_h_min 0
_diffrn_reflns_limit_k_max 16
_diffrn_reflns_limit_k_min 0
_diffrn_reflns_limit_l_max 17
_diffrn_reflns_limit_l_min -21
_diffrn_reflns_number 3997
_diffrn_reflns_theta_max 24.99
_diffrn_reflns_theta_min 2.60
_diffrn_standards_decay_% 0.0
_diffrn_standards_interval_count 150
_diffrn_standards_number 3
_exptl_absorpt_coefficient_mu 1.464
_exptl_absorpt_correction_type 'not corrected'
_exptl_crystal_colour green
_exptl_crystal_density_diffrn 1.850
_exptl_crystal_density_meas ?
_exptl_crystal_description prism
_exptl_crystal_F_000 2760
_exptl_crystal_size_max 0.25
_exptl_crystal_size_mid 0.20
_exptl_crystal_size_min 0.15
_refine_diff_density_max 0.491
_refine_diff_density_min -0.692
_refine_diff_density_rms 0.074
_refine_ls_extinction_method none
_refine_ls_goodness_of_fit_all 1.027
_refine_ls_goodness_of_fit_obs 1.095
_refine_ls_hydrogen_treatment noref
_refine_ls_matrix_type full
_refine_ls_number_parameters 459
_refine_ls_number_reflns 3906
_refine_ls_number_restraints 42
_refine_ls_restrained_S_all 1.078
_refine_ls_restrained_S_obs 1.103
_refine_ls_R_factor_all 0.0682
_refine_ls_R_factor_obs 0.0486
_refine_ls_shift/esd_max 0.001
_refine_ls_shift/esd_mean 0.000
_refine_ls_structure_factor_coef Fsqd
_refine_ls_weighting_details 'w=1/[\s^2^(Fo^2^)+(0.0743P)^2^+1.3328P] where P=(Fo^2^+2Fc^2^)/3'
_refine_ls_weighting_scheme calc
_refine_ls_wR_factor_all 0.1291
_refine_ls_wR_factor_obs 0.1158
_reflns_number_observed 3103
_reflns_number_total 3908
_reflns_observed_criterion >2sigma(I)
_cod_data_source_file ic970992i_2.cif
_cod_data_source_block compound_4_for_Inorg._Chem.
_cod_depositor_comments
;
The following automatic conversions were performed:

'_chemical_melting_point' value 'not measured' was changed to '?' -
the value is undefined or not given.

Automatic conversion script
Id: cif_fix_values 1673 2011-04-08 12:14:43Z adriana 

The following automatic conversions were performed:

'_exptl_crystal_density_meas' value 'not measured' was changed to '?'
- the value is perceived as not measured.

Automatic conversion script
Id: cif_fix_values 3008 2015-01-20 13:52:24Z robertas 

The following automatic conversions were performed:

'_refine_ls_weighting_scheme' value 'calc
w=1/[\s^2^(Fo^2^)+(0.0743P)^2^+1.3328P] where P=(Fo^2^+2Fc^2^)/3' was
changed to 'calc'. New tag '_refine_ls_weighting_details' was
created. The value of the new tag was set to
'w=1/[\s^2^(Fo^2^)+(0.0743P)^2^+1.3328P] where P=(Fo^2^+2Fc^2^)/3'.

Automatic conversion script
Id: cif_fix_values 3143 2015-03-26 13:38:13Z robertas 
;
_cod_original_cell_volume 5016.7(22)
_cod_database_code 4322825

loop_
_symmetry_equiv_pos_as_xyz
'x, y, z'
'-x, y, -z+1/2'
'x+1/2, y+1/2, z'
'-x+1/2, y+1/2, -z+1/2'
'-x, -y, -z'
'x, -y, z-1/2'
'-x+1/2, -y+1/2, -z'
'x+1/2, -y+1/2, z-1/2'

loop_
_atom_site_aniso_label
_atom_site_aniso_U_11
_atom_site_aniso_U_22
_atom_site_aniso_U_33
_atom_site_aniso_U_23
_atom_site_aniso_U_13
_atom_site_aniso_U_12
Cu1 0.0350(3) 0.0383(3) 0.0416(3) -0.0011(2) 0.0201(3) -0.0038(2)
Zn1 0.0407(4) 0.0290(4) 0.0463(4) 0.000 0.0246(4) 0.000
O16 0.044(2) 0.048(2) 0.047(2) -0.009(2) 0.027(2) -0.010(2)
O18 0.048(2) 0.059(2) 0.046(2) -0.005(2) 0.024(2) -0.006(2)
O21 0.046(2) 0.041(2) 0.046(2) -0.0005(15) 0.024(2) -0.003(2)
O23 0.050(2) 0.033(2) 0.047(2) -0.0037(15) 0.027(2) -0.0073(15)
C15 0.050(3) 0.069(4) 0.080(4) -0.023(3) 0.037(3) -0.013(3)
F25 0.077(3) 0.090(3) 0.147(4) -0.041(3) 0.071(3) -0.006(2)
F26 0.058(2) 0.120(3) 0.115(3) -0.051(3) 0.058(2) -0.040(2)
F27 0.076(2) 0.149(4) 0.079(3) -0.016(3) 0.056(2) -0.021(3)
C19 0.052(4) 0.084(5) 0.055(4) -0.025(4) 0.016(3) -0.014(4)
F28A 0.080(8) 0.160(13) 0.123(8) -0.088(9) 0.058(7) -0.067(8)
F29A 0.216(24) 0.122(11) 0.065(7) -0.020(7) -0.059(10) 0.069(12)
F30A 0.064(5) 0.179(14) 0.073(6) -0.085(9) 0.038(5) -0.042(8)
F28B 0.039(6) 0.190(26) 0.066(10) -0.063(14) 0.021(7) -0.013(11)
F29B 0.127(23) 0.079(10) 0.092(12) -0.039(8) 0.002(13) 0.005(12)
F30B 0.048(7) 0.187(20) 0.038(7) 0.004(8) 0.008(6) -0.025(9)
C20 0.057(4) 0.065(4) 0.058(3) -0.004(3) 0.027(3) -0.014(3)
F31A 0.051(6) 0.234(23) 0.061(6) 0.013(12) 0.014(5) 0.013(9)
F32A 0.182(21) 0.091(7) 0.073(7) -0.039(5) 0.027(11) -0.017(11)
F33A 0.095(10) 0.166(19) 0.054(6) -0.012(9) 0.036(7) -0.063(10)
F31B 0.148(18) 0.172(22) 0.067(8) -0.021(12) 0.054(11) 0.075(14)
F32B 0.085(12) 0.164(20) 0.067(7) -0.032(13) 0.026(9) -0.072(13)
F33B 0.148(22) 0.071(8) 0.049(9) 0.015(6) -0.012(10) -0.020(11)
C24 0.077(5) 0.046(4) 0.074(5) 0.006(3) 0.032(4) -0.015(3)
F34A 0.172(13) 0.051(5) 0.120(8) 0.035(5) 0.077(9) 0.043(6)
F35A 0.081(5) 0.151(14) 0.131(10) 0.066(9) 0.028(5) -0.054(7)
F36A 0.147(10) 0.058(5) 0.079(6) 0.008(4) 0.069(7) -0.020(6)
F34B 0.182(31) 0.045(9) 0.164(19) -0.010(11) 0.106(22) -0.062(14)
F35B 0.276(42) 0.105(15) 0.177(29) 0.023(17) 0.185(33) -0.050(20)
F36B 0.113(18) 0.185(35) 0.276(44) 0.203(33) -0.066(23) -0.037(20)
N1 0.039(2) 0.039(2) 0.055(2) 0.000(2) 0.027(2) -0.001(2)
N3 0.037(2) 0.032(2) 0.046(2) -0.002(2) 0.022(2) 0.001(2)
N7 0.035(2) 0.041(2) 0.037(2) 0.004(2) 0.015(2) -0.001(2)
N11 0.042(2) 0.040(2) 0.035(2) -0.001(2) 0.022(2) -0.004(2)
N13 0.074(3) 0.050(3) 0.048(2) 0.013(2) 0.036(2) 0.005(2)
C2 0.037(2) 0.036(2) 0.041(3) -0.004(2) 0.020(2) -0.005(2)
C4 0.046(3) 0.036(3) 0.073(4) 0.006(2) 0.032(3) 0.007(2)
C5 0.040(3) 0.052(3) 0.085(4) 0.001(3) 0.038(3) 0.002(2)
C6 0.037(2) 0.038(2) 0.038(2) -0.001(2) 0.018(2) -0.003(2)
C8 0.041(3) 0.050(3) 0.059(3) 0.010(2) 0.029(3) 0.008(2)
C9 0.050(3) 0.050(3) 0.054(3) 0.006(2) 0.033(3) 0.010(2)
C10 0.049(3) 0.037(2) 0.041(3) -0.004(2) 0.024(2) -0.003(2)
C12 0.053(3) 0.046(3) 0.049(3) -0.002(2) 0.031(3) -0.007(2)
C14 0.064(3) 0.044(3) 0.054(3) 0.002(2) 0.033(3) 0.004(3)
C16 0.046(3) 0.043(3) 0.054(3) -0.001(2) 0.029(3) -0.003(2)
C17 0.039(3) 0.074(4) 0.060(3) -0.014(3) 0.024(3) -0.013(3)
C18 0.046(3) 0.055(3) 0.049(3) -0.008(3) 0.021(3) -0.008(3)
C21 0.041(3) 0.044(3) 0.046(3) -0.006(2) 0.025(2) -0.001(2)
C22 0.049(3) 0.036(3) 0.060(3) -0.007(2) 0.027(3) -0.010(2)
C23 0.046(3) 0.031(2) 0.062(3) 0.002(2) 0.031(3) 0.000(2)

loop_
_atom_site_label
_atom_site_type_symbol
_atom_site_fract_x
_atom_site_fract_y
_atom_site_fract_z
_atom_site_U_iso_or_equiv
_atom_site_thermal_displace_type
_atom_site_occupancy
_atom_site_calc_flag
_atom_site_refinement_flags
_atom_site_disorder_group
Cu1 Cu 0.04902(3) 0.07718(4) 0.61634(4) 0.0394(2) Uani 1 d . .
Zn1 Zn 0.0000 -0.27968(5) 0.7500 0.0389(2) Uani 1 d S .
O16 O 0.1164(2) 0.0797(2) 0.5900(2) 0.0456(8) Uani 1 d . .
O18 O 0.1222(2) 0.1451(3) 0.7519(2) 0.0524(9) Uani 1 d . .
O21 O -0.0836(2) -0.3082(2) 0.6138(2) 0.0458(8) Uani 1 d . .
O23 O -0.0397(2) -0.3957(2) 0.7868(2) 0.0441(8) Uani 1 d . .
C15 C 0.2130(3) 0.0912(4) 0.6003(5) 0.066(2) Uani 1 d D .
F25 F 0.2283(2) -0.0015(3) 0.6060(3) 0.1006(14) Uani 1 d D .
F26 F 0.2685(2) 0.1417(3) 0.6434(3) 0.0930(13) Uani 1 d D .
F27 F 0.1789(2) 0.1154(3) 0.5128(3) 0.0948(13) Uani 1 d D .
C19 C 0.2239(3) 0.2002(5) 0.8753(4) 0.072(2) Uani 1 d D .
F28A F 0.2641(8) 0.2713(14) 0.8811(10) 0.122(6) Uani 0.62(3) d PD 1
F29A F 0.2594(14) 0.1361(9) 0.9343(8) 0.215(13) Uani 0.62(3) d PD 1
F30A F 0.1926(6) 0.2491(13) 0.8987(10) 0.106(6) Uani 0.62(3) d PD 1
F28B F 0.2847(5) 0.2011(26) 0.9095(10) 0.103(10) Uani 0.38(3) d PD 2
F29B F 0.2051(14) 0.2779(16) 0.8940(19) 0.134(13) Uani 0.38(3) d PD 2
F30B F 0.2220(7) 0.1322(14) 0.9317(10) 0.101(7) Uani 0.38(3) d PD 2
C20 C -0.1646(3) -0.3946(4) 0.4824(4) 0.064(2) Uani 1 d D .
F31A F -0.2235(6) -0.3708(28) 0.4579(11) 0.126(8) Uani 0.55(4) d PD 1
F32A F -0.1717(15) -0.4809(9) 0.4499(11) 0.142(9) Uani 0.55(4) d PD 1
F33A F -0.1535(11) -0.3377(16) 0.4358(14) 0.109(7) Uani 0.55(4) d PD 1
F31B F -0.1376(15) -0.4516(26) 0.4553(14) 0.133(11) Uani 0.45(4) d PD 2
F32B F -0.2199(11) -0.4332(26) 0.4554(14) 0.116(9) Uani 0.45(4) d PD 2
F33B F -0.1764(17) -0.3141(14) 0.4393(16) 0.129(12) Uani 0.45(4) d PD 2
C24 C -0.0847(3) -0.5460(4) 0.7817(5) 0.072(2) Uani 1 d D .
F34A F -0.0523(8) -0.6217(6) 0.7827(8) 0.119(5) Uani 0.67(2) d PD 1
F35A F -0.1444(4) -0.5775(13) 0.7439(9) 0.140(8) Uani 0.67(2) d PD 1
F36A F -0.0603(7) -0.5316(6) 0.8683(6) 0.092(4) Uani 0.67(2) d PD 1
F34B F -0.1192(16) -0.6133(15) 0.7254(15) 0.127(11) Uani 0.33(2) d PD 2
F35B F -0.1142(22) -0.5110(13) 0.8164(27) 0.155(14) Uani 0.33(2) d PD 2
F36B F -0.0281(8) -0.5730(26) 0.8439(29) 0.293(33) Uani 0.33(2) d PD 2
N1 N 0.0736(2) -0.0545(3) 0.6685(3) 0.0445(9) Uani 1 d . .
N3 N 0.0469(2) -0.1814(3) 0.7195(3) 0.0392(9) Uani 1 d . .
N7 N -0.0322(2) 0.0438(3) 0.6109(2) 0.0406(9) Uani 1 d . .
N11 N 0.0098(2) 0.1975(3) 0.5493(2) 0.0396(9) Uani 1 d . .
N13 N -0.0184(2) 0.3196(3) 0.4555(3) 0.0565(11) Uani 1 d . .
H13 H -0.0184(2) 0.3607(3) 0.4176(3) 0.068 Uiso 1 calc R .
C2 C 0.0279(2) -0.0960(3) 0.6752(3) 0.0398(10) Uani 1 d . .
C4 C 0.1087(2) -0.1939(4) 0.7420(4) 0.0527(13) Uani 1 d . .
H4 H 0.1363(2) -0.2476(4) 0.7749(4) 0.069 Uiso 1 calc R .
C5 C 0.1246(2) -0.1171(4) 0.7097(4) 0.0577(14) Uani 1 d . .
H5 H 0.1644(2) -0.1090(4) 0.7152(4) 0.075 Uiso 1 calc R .
C6 C -0.0308(2) -0.0409(3) 0.6401(3) 0.0399(10) Uani 1 d . .
H6 H -0.0665(2) -0.0665(3) 0.6388(3) 0.052 Uiso 1 calc R .
C8 C -0.0897(2) 0.1064(4) 0.5737(4) 0.0505(12) Uani 1 d . .
H8A H -0.1122(2) 0.0897(4) 0.6031(4) 0.066 Uiso 1 calc R .
H8B H -0.1206(2) 0.0952(4) 0.5067(4) 0.066 Uiso 1 calc R .
C9 C -0.0695(2) 0.2128(4) 0.5915(4) 0.0493(12) Uani 1 d . .
H9A H -0.1080(2) 0.2530(4) 0.5729(4) 0.064 Uiso 1 calc R .
H9B H -0.0365(2) 0.2224(4) 0.6583(4) 0.064 Uiso 1 calc R .
C10 C -0.0421(2) 0.2460(3) 0.5412(3) 0.0440(11) Uani 1 d . .
C12 C 0.0220(3) 0.2449(4) 0.4971(3) 0.0481(12) Uani 1 d . .
H12 H 0.0556(3) 0.2281(4) 0.4898(3) 0.063 Uiso 1 calc R .
C14 C -0.0601(3) 0.3213(4) 0.4821(4) 0.0544(13) Uani 1 d . .
H14 H -0.0945(3) 0.3661(4) 0.4630(4) 0.071 Uiso 1 calc R .
C16 C 0.1749(2) 0.1071(4) 0.6427(4) 0.0475(12) Uani 1 d . .
C17 C 0.2070(3) 0.1454(4) 0.7293(4) 0.0602(15) Uani 1 d . .
H17 H 0.2516(3) 0.1626(4) 0.7590(4) 0.078 Uiso 1 calc R .
C18 C 0.1790(3) 0.1610(4) 0.7770(4) 0.0541(13) Uani 1 d . .
C21 C -0.1169(2) -0.3844(4) 0.5863(3) 0.0437(11) Uani 1 d . .
C22 C -0.1163(2) -0.4601(4) 0.6377(4) 0.0511(12) Uani 1 d . .
H22 H -0.1427(2) -0.5151(4) 0.6061(4) 0.066 Uiso 1 calc R .
C23 C -0.0789(2) -0.4600(3) 0.7334(4) 0.0461(12) Uani 1 d . .

loop_
_atom_type_symbol
_atom_type_description
_atom_type_scat_dispersion_real
_atom_type_scat_dispersion_imag
_atom_type_scat_source
C C 0.0033 0.0016 'International Tables Vol C Tables 4.2.6.8 and 6.1.1.4'
H H 0.0000 0.0000 'International Tables Vol C Tables 4.2.6.8 and 6.1.1.4'
N N 0.0061 0.0033 'International Tables Vol C Tables 4.2.6.8 and 6.1.1.4'
O O 0.0106 0.0060 'International Tables Vol C Tables 4.2.6.8 and 6.1.1.4'
F F 0.0171 0.0103 'International Tables Vol C Tables 4.2.6.8 and 6.1.1.4'
Cu Cu 0.3201 1.2651 'International Tables Vol C Tables 4.2.6.8 and 6.1.1.4'
Zn Zn 0.2839 1.4301 'International Tables Vol C Tables 4.2.6.8 and 6.1.1.4'

loop_
_geom_angle_atom_site_label_1
_geom_angle_atom_site_label_2
_geom_angle_atom_site_label_3
_geom_angle
_geom_angle_site_symmetry_1
_geom_angle_site_symmetry_3
_geom_angle_publ_flag
N11 Cu1 N1 170.0(2) . . ?
N11 Cu1 O16 92.22(15) . . ?
N1 Cu1 O16 92.81(15) . . ?
N11 Cu1 N7 91.4(2) . . ?
N1 Cu1 N7 81.2(2) . . ?
O16 Cu1 N7 162.07(14) . . ?
N11 Cu1 O18 96.67(14) . . ?
N1 Cu1 O18 92.2(2) . . ?
O16 Cu1 O18 88.02(13) . . ?
N7 Cu1 O18 108.98(14) . . ?
N3 Zn1 N3 97.7(2) . 2_556 ?
N3 Zn1 O21 99.12(14) . . ?
N3 Zn1 O21 94.76(14) 2_556 . ?
N3 Zn1 O21 94.76(14) . 2_556 ?
N3 Zn1 O21 99.12(14) 2_556 2_556 ?
O21 Zn1 O21 158.8(2) . 2_556 ?
N3 Zn1 O23 172.89(13) . . ?
N3 Zn1 O23 88.64(13) 2_556 . ?
O21 Zn1 O23 83.44(12) . . ?
O21 Zn1 O23 81.02(12) 2_556 . ?
N3 Zn1 O23 88.64(13) . 2_556 ?
N3 Zn1 O23 172.89(13) 2_556 2_556 ?
O21 Zn1 O23 81.02(12) . 2_556 ?
O21 Zn1 O23 83.44(12) 2_556 2_556 ?
O23 Zn1 O23 85.2(2) . 2_556 ?
C16 O16 Cu1 127.6(3) . . ?
C18 O18 Cu1 121.5(3) . . ?
C21 O21 Zn1 126.4(3) . . ?
C23 O23 Zn1 125.9(3) . . ?
F27 C15 F25 107.4(5) . . ?
F27 C15 F26 107.5(5) . . ?
F25 C15 F26 107.4(5) . . ?
F27 C15 C16 112.3(5) . . ?
F25 C15 C16 109.6(5) . . ?
F26 C15 C16 112.5(5) . . ?
F29A C19 F30A 111.7(14) . . ?
F28B C19 F29B 112.5(14) . . ?
F29A C19 F28A 107.6(11) . . ?
F30A C19 F28A 99.3(8) . . ?
F28B C19 F30B 100.9(13) . . ?
F29B C19 F30B 101.8(15) . . ?
F29A C19 C18 113.8(7) . . ?
F30A C19 C18 112.0(8) . . ?
F28B C19 C18 116.0(8) . . ?
F29B C19 C18 116.8(13) . . ?
F28A C19 C18 111.4(7) . . ?
F30B C19 C18 106.1(8) . . ?
F33A C20 F32A 107.4(13) . . ?
F33B C20 F32B 107.8(14) . . ?
F33B C20 F31B 107.1(14) . . ?
F32B C20 F31B 106.9(12) . . ?
F33A C20 F31A 104.7(11) . . ?
F32A C20 F31A 104.0(10) . . ?
F33B C20 C21 113.3(12) . . ?
F33A C20 C21 114.6(10) . . ?
F32A C20 C21 115.9(9) . . ?
F32B C20 C21 114.4(10) . . ?
F31B C20 C21 107.0(11) . . ?
F31A C20 C21 109.1(10) . . ?
F36B C24 F34B 113.0(18) . . ?
F36B C24 F35B 110.8(19) . . ?
F34B C24 F35B 109.3(14) . . ?
F36A C24 F35A 106.1(9) . . ?
F36A C24 F34A 103.7(7) . . ?
F35A C24 F34A 104.9(9) . . ?
F36B C24 C23 107.6(12) . . ?
F34B C24 C23 111.6(11) . . ?
F35B C24 C23 104.2(9) . . ?
F36A C24 C23 114.6(6) . . ?
F35A C24 C23 114.8(7) . . ?
F34A C24 C23 111.6(7) . . ?
C2 N1 C5 105.5(4) . . ?
C2 N1 Cu1 112.5(3) . . ?
C5 N1 Cu1 141.6(3) . . ?
C2 N3 C4 103.9(4) . . ?
C2 N3 Zn1 131.9(3) . . ?
C4 N3 Zn1 124.1(3) . . ?
C6 N7 C8 120.7(4) . . ?
C6 N7 Cu1 113.4(3) . . ?
C8 N7 Cu1 125.8(3) . . ?
C12 N11 C10 105.9(4) . . ?
C12 N11 Cu1 128.2(4) . . ?
C10 N11 Cu1 125.7(3) . . ?
C12 N13 C14 108.0(4) . . ?
C12 N13 H13 126.0(3) . . ?
C14 N13 H13 126.0(3) . . ?
N3 C2 N1 113.1(4) . . ?
N3 C2 C6 130.2(4) . . ?
N1 C2 C6 116.5(4) . . ?
C5 C4 N3 109.5(4) . . ?
C5 C4 H4 125.2(3) . . ?
N3 C4 H4 125.2(3) . . ?
N1 C5 C4 107.9(4) . . ?
N1 C5 H5 126.0(3) . . ?
C4 C5 H5 126.0(3) . . ?
N7 C6 C2 116.3(4) . . ?
N7 C6 H6 121.9(3) . . ?
C2 C6 H6 121.9(3) . . ?
N7 C8 C9 110.3(4) . . ?
N7 C8 H8A 109.6(3) . . ?
C9 C8 H8A 109.6(3) . . ?
N7 C8 H8B 109.6(3) . . ?
C9 C8 H8B 109.6(3) . . ?
H8A C8 H8B 108.1 . . ?
C10 C9 C8 112.8(4) . . ?
C10 C9 H9A 109.0(3) . . ?
C8 C9 H9A 109.0(3) . . ?
C10 C9 H9B 109.0(3) . . ?
C8 C9 H9B 109.0(3) . . ?
H9A C9 H9B 107.8 . . ?
C14 C10 N11 108.6(4) . . ?
C14 C10 C9 130.1(5) . . ?
N11 C10 C9 121.3(4) . . ?
N11 C12 N13 111.5(5) . . ?
N11 C12 H12 124.2(3) . . ?
N13 C12 H12 124.2(3) . . ?
C10 C14 N13 106.0(5) . . ?
C10 C14 H14 127.0(3) . . ?
N13 C14 H14 127.0(3) . . ?
O16 C16 C17 129.2(5) . . ?
O16 C16 C15 112.2(4) . . ?
C17 C16 C15 118.5(5) . . ?
C16 C17 C18 124.5(5) . . ?
C16 C17 H17 117.7(3) . . ?
C18 C17 H17 117.7(3) . . ?
O18 C18 C17 128.9(5) . . ?
O18 C18 C19 114.2(5) . . ?
C17 C18 C19 116.8(5) . . ?
O21 C21 C22 128.6(5) . . ?
O21 C21 C20 115.6(4) . . ?
C22 C21 C20 115.8(4) . . ?
C21 C22 C23 123.5(4) . . ?
C21 C22 H22 118.3(3) . . ?
C23 C22 H22 118.3(3) . . ?
O23 C23 C22 127.4(4) . . ?
O23 C23 C24 114.2(5) . . ?
C22 C23 C24 118.3(5) . . ?

loop_
_geom_bond_atom_site_label_1
_geom_bond_atom_site_label_2
_geom_bond_distance
_geom_bond_site_symmetry_2
_geom_bond_publ_flag
Cu1 N11 1.946(4) . ?
Cu1 N1 1.967(4) . ?
Cu1 O16 1.994(3) . ?
Cu1 N7 2.031(4) . ?
Cu1 O18 2.226(3) . ?
Zn1 N3 2.059(4) . ?
Zn1 N3 2.059(4) 2_556 ?
Zn1 O21 2.137(3) . ?
Zn1 O21 2.137(3) 2_556 ?
Zn1 O23 2.172(3) . ?
Zn1 O23 2.172(3) 2_556 ?
O16 C16 1.260(6) . ?
O18 C18 1.241(6) . ?
O21 C21 1.252(5) . ?
O23 C23 1.256(6) . ?
C15 F27 1.315(7) . ?
C15 F25 1.320(6) . ?
C15 F26 1.334(6) . ?
C15 C16 1.536(8) . ?
C19 F29A 1.265(10) . ?
C19 F30A 1.271(11) . ?
C19 F28B 1.275(11) . ?
C19 F29B 1.29(2) . ?
C19 F28A 1.365(11) . ?
C19 F30B 1.392(14) . ?
C19 C18 1.533(7) . ?
C20 F33B 1.281(14) . ?
C20 F33A 1.282(13) . ?
C20 F32A 1.288(12) . ?
C20 F32B 1.292(13) . ?
C20 F31B 1.297(12) . ?
C20 F31A 1.317(12) . ?
C20 C21 1.524(7) . ?
C24 F36B 1.252(14) . ?
C24 F34B 1.270(14) . ?
C24 F35B 1.30(2) . ?
C24 F36A 1.304(10) . ?
C24 F35A 1.311(10) . ?
C24 F34A 1.314(9) . ?
C24 C23 1.518(7) . ?
N1 C2 1.345(6) . ?
N1 C5 1.356(6) . ?
N3 C2 1.342(6) . ?
N3 C4 1.371(6) . ?
N7 C6 1.270(6) . ?
N7 C8 1.470(6) . ?
N11 C12 1.307(6) . ?
N11 C10 1.395(6) . ?
N13 C12 1.331(6) . ?
N13 C14 1.371(7) . ?
N13 H13 0.88 . ?
C2 C6 1.439(6) . ?
C4 C5 1.367(7) . ?
C4 H4 0.95 . ?
C5 H5 0.95 . ?
C6 H6 0.95 . ?
C8 C9 1.524(7) . ?
C8 H8A 0.99 . ?
C8 H8B 0.99 . ?
C9 C10 1.477(7) . ?
C9 H9A 0.99 . ?
C9 H9B 0.99 . ?
C10 C14 1.357(7) . ?
C12 H12 0.95 . ?
C14 H14 0.95 . ?
C16 C17 1.367(7) . ?
C17 C18 1.394(7) . ?
C17 H17 0.95 . ?
C21 C22 1.380(7) . ?
C22 C23 1.391(7) . ?
C22 H22 0.95 . ?
